data_1503194
loop_
_publ_author_name
'Sakamoto, Masami'
'Yagishita, Fumitoshi'
'Kanehiro, Masayuki'
'Kasashima, Yoshio'
'Mino, Takashi'
'Fujita, Tsutomu'

_publ_section_title
;
 Exclusive photodimerization reactions of chromone-2-carboxylic esters
 depending on reaction media.
;
_journal_issue 20
_journal_name_full 'Organic letters'
_journal_page_first 4435
_journal_page_last 4437
_journal_paper_doi 10.1021/ol101734k
_journal_volume 12
_journal_year 2010
_chemical_formula_sum 'C22 H16 O8'
_chemical_formula_weight 408.35
_chemical_name_systematic
;

 ?

;
_space_group_IT_number 2
_symmetry_cell_setting triclinic
_symmetry_space_group_name_Hall '-P 1'
_symmetry_space_group_name_H-M 'P -1'
_atom_sites_solution_hydrogens geom
_atom_sites_solution_primary direct
_atom_sites_solution_secondary difmap
_audit_creation_method SHELXL-97
_cell_angle_alpha 76.6100(10)
_cell_angle_beta 68.8140(10)
_cell_angle_gamma 82.9290(10)
_cell_formula_units_Z 2
_cell_length_a 9.1280(11)
_cell_length_b 10.3355(12)
_cell_length_c 10.6415(13)
_cell_measurement_reflns_used 2593
_cell_measurement_temperature 173
_cell_measurement_theta_max 25.03
_cell_measurement_theta_min 2.40
_cell_volume 909.78(19)
_computing_cell_refinement 'Bruker SAINT'
_computing_data_collection 'Bruker APEX2'
_computing_data_reduction 'Bruker SAINT'
_computing_molecular_graphics 'Bruker SHELXTL'
_computing_publication_material 'Bruker SHELXTL'
_computing_structure_refinement 'SHELXL-97 (Sheldrick, 1997)'
_computing_structure_solution 'SHELXS-97 (Sheldrick, 1990)'
_diffrn_ambient_temperature 173
_diffrn_detector_area_resol_mean 8.333
_diffrn_measured_fraction_theta_full 0.979
_diffrn_measured_fraction_theta_max 0.978
_diffrn_measurement_device_type 'Bruker APEX-II CCD'
_diffrn_measurement_method '\f and \w scans'
_diffrn_radiation_monochromator graphite
_diffrn_radiation_source 'fine-focus sealed tube'
_diffrn_radiation_type MoK\a
_diffrn_radiation_wavelength 0.71073
_diffrn_reflns_av_R_equivalents 0.0108
_diffrn_reflns_av_sigmaI/netI 0.0188
_diffrn_reflns_limit_h_max 10
_diffrn_reflns_limit_h_min -10
_diffrn_reflns_limit_k_max 11
_diffrn_reflns_limit_k_min -12
_diffrn_reflns_limit_l_max 12
_diffrn_reflns_limit_l_min -7
_diffrn_reflns_number 4365
_diffrn_reflns_theta_full 25.00
_diffrn_reflns_theta_max 25.06
_diffrn_reflns_theta_min 2.10
_diffrn_standards_decay_% 0
_diffrn_standards_number 0
_exptl_absorpt_coefficient_mu 0.115
_exptl_absorpt_correction_T_max 0.9663
_exptl_absorpt_correction_T_min 0.9555
_exptl_absorpt_correction_type empirical
_exptl_absorpt_process_details 'SADABS Sheldrick 1997'
_exptl_crystal_colour colourless
_exptl_crystal_density_diffrn 1.491
_exptl_crystal_density_method 'not measured'
_exptl_crystal_description prismatic
_exptl_crystal_F_000 424
_exptl_crystal_size_max 0.40
_exptl_crystal_size_mid 0.30
_exptl_crystal_size_min 0.30
_refine_diff_density_max 0.239
_refine_diff_density_min -0.248
_refine_diff_density_rms 0.054
_refine_ls_extinction_method none
_refine_ls_goodness_of_fit_ref 1.013
_refine_ls_hydrogen_treatment constr
_refine_ls_matrix_type full
_refine_ls_number_parameters 273
_refine_ls_number_reflns 3170
_refine_ls_number_restraints 0
_refine_ls_restrained_S_all 1.013
_refine_ls_R_factor_all 0.0419
_refine_ls_R_factor_gt 0.0370
_refine_ls_shift/su_max 0.000
_refine_ls_shift/su_mean 0.000
_refine_ls_structure_factor_coef Fsqd
_refine_ls_weighting_details 'calc w=1/[\s^2^(Fo^2^)+(0.0548P)^2^+0.3094P] where P=(Fo^2^+2Fc^2^)/3'
_refine_ls_weighting_scheme calc
_refine_ls_wR_factor_gt 0.0948
_refine_ls_wR_factor_ref 0.0987
_reflns_number_gt 2800
_reflns_number_total 3170
_reflns_threshold_expression >2sigma(I)
_cod_data_source_file ol101734k_si_004.cif
_cod_data_source_block saka114_a_p-1
_cod_depositor_comments
;
The following automatic conversions were performed:

'_symmetry_cell_setting' value 'Triclinic' changed to 'triclinic'
according to /home/saulius/struct/CIF-dictionaries/cif_core.dic
dictionary named 'cif_core.dic' version 2.4.2 from 2011-04-26.

Automatic conversion script
Id: cif_fix_values 1715 2011-07-08 13:25:40Z adriana 
;
_cod_original_sg_symbol_H-M P-1
_cod_database_code 1503194

loop_
_symmetry_equiv_pos_as_xyz
'x, y, z'
'-x, -y, -z'

loop_
_atom_site_label
_atom_site_type_symbol
_atom_site_fract_x
_atom_site_fract_y
_atom_site_fract_z
_atom_site_U_iso_or_equiv
_atom_site_adp_type
_atom_site_occupancy
_atom_site_symmetry_multiplicity
_atom_site_calc_flag
_atom_site_refinement_flags
C1 C 0.28821(16) 0.72880(13) 0.74848(13) 0.0236(3) Uani 1 1 d .
C2 C 0.13710(16) 0.65255(14) 0.79003(14) 0.0266(3) Uani 1 1 d .
H2 H 0.1340 0.5718 0.8638 0.032 Uiso 1 1 calc R
C3 C 0.10341(17) 0.61959(15) 0.67235(16) 0.0308(3) Uani 1 1 d .
C4 C 0.24092(17) 0.61220(14) 0.54745(15) 0.0280(3) Uani 1 1 d .
C5 C 0.23326(19) 0.55073(15) 0.44581(17) 0.0344(4) Uani 1 1 d .
H5 H 0.1405 0.5077 0.4609 0.041 Uiso 1 1 calc R
C6 C 0.3577(2) 0.55158(17) 0.32444(17) 0.0389(4) Uani 1 1 d .
H6 H 0.3509 0.5091 0.2566 0.047 Uiso 1 1 calc R
C7 C 0.49315(19) 0.61497(17) 0.30193(16) 0.0367(4) Uani 1 1 d .
H7 H 0.5789 0.6162 0.2180 0.044 Uiso 1 1 calc R
C8 C 0.50463(18) 0.67640(15) 0.40039(15) 0.0312(3) Uani 1 1 d .
H8 H 0.5973 0.7202 0.3841 0.037 Uiso 1 1 calc R
C9 C 0.37924(16) 0.67326(14) 0.52332(14) 0.0257(3) Uani 1 1 d .
C10 C 0.37483(16) 0.68083(13) 0.85156(14) 0.0234(3) Uani 1 1 d .
C11 C 0.59009(19) 0.71333(16) 0.91088(17) 0.0364(4) Uani 1 1 d .
H11A H 0.5246 0.7306 1.0018 0.055 Uiso 1 1 calc R
H11B H 0.6838 0.7664 0.8745 0.055 Uiso 1 1 calc R
H11C H 0.6220 0.6186 0.9189 0.055 Uiso 1 1 calc R
C12 C 0.18283(16) 0.85948(14) 0.77363(14) 0.0245(3) Uani 1 1 d .
C13 C 0.03805(16) 0.77160(14) 0.85093(14) 0.0274(3) Uani 1 1 d .
H13 H -0.0507 0.8022 0.8155 0.033 Uiso 1 1 calc R
C14 C -0.01509(18) 0.74912(15) 1.00621(16) 0.0325(3) Uani 1 1 d .
C15 C 0.07245(19) 0.81455(15) 1.06485(15) 0.0333(4) Uani 1 1 d .
C16 C 0.0447(2) 0.78436(18) 1.20677(17) 0.0461(4) Uani 1 1 d .
H16 H -0.0319 0.7221 1.2654 0.055 Uiso 1 1 calc R
C17 C 0.1273(3) 0.84404(19) 1.26202(18) 0.0545(5) Uani 1 1 d .
H17 H 0.1078 0.8226 1.3583 0.065 Uiso 1 1 calc R
C18 C 0.2385(3) 0.93504(18) 1.17737(19) 0.0518(5) Uani 1 1 d .
H18 H 0.2952 0.9758 1.2160 0.062 Uiso 1 1 calc R
C19 C 0.2685(2) 0.96754(16) 1.03688(18) 0.0402(4) Uani 1 1 d .
H19 H 0.3442 1.0310 0.9792 0.048 Uiso 1 1 calc R
C20 C 0.18609(18) 0.90592(14) 0.98155(15) 0.0297(3) Uani 1 1 d .
C21 C 0.17772(16) 0.93934(14) 0.63586(14) 0.0258(3) Uani 1 1 d .
C22 C 0.2538(3) 1.1286(2) 0.46210(18) 0.0547(5) Uani 1 1 d .
H22A H 0.3306 1.0871 0.3895 0.082 Uiso 1 1 calc R
H22B H 0.2834 1.2195 0.4514 0.082 Uiso 1 1 calc R
H22C H 0.1493 1.1310 0.4552 0.082 Uiso 1 1 calc R
O1 O 0.40169(11) 0.73813(10) 0.61416(10) 0.0270(2) Uani 1 1 d .
O2 O -0.02931(13) 0.59715(13) 0.68438(13) 0.0459(3) Uani 1 1 d .
O3 O 0.32957(12) 0.59357(10) 0.95076(11) 0.0353(3) Uani 1 1 d .
O4 O 0.50101(12) 0.74966(10) 0.81823(10) 0.0307(2) Uani 1 1 d .
O5 O 0.22239(12) 0.94446(10) 0.84174(10) 0.0286(2) Uani 1 1 d .
O6 O -0.12533(15) 0.67912(13) 1.07650(12) 0.0494(3) Uani 1 1 d .
O7 O 0.11587(13) 0.89795(10) 0.57141(11) 0.0340(3) Uani 1 1 d .
O8 O 0.25104(13) 1.05169(11) 0.59588(10) 0.0370(3) Uani 1 1 d .

loop_
_atom_site_aniso_label
_atom_site_aniso_U_11
_atom_site_aniso_U_22
_atom_site_aniso_U_33
_atom_site_aniso_U_23
_atom_site_aniso_U_13
_atom_site_aniso_U_12
C1 0.0230(7) 0.0278(7) 0.0223(7) -0.0081(5) -0.0080(5) -0.0027(5)
C2 0.0225(7) 0.0308(7) 0.0285(7) -0.0092(6) -0.0081(6) -0.0040(6)
C3 0.0274(8) 0.0326(8) 0.0389(8) -0.0136(6) -0.0146(6) -0.0037(6)
C4 0.0287(7) 0.0296(7) 0.0334(8) -0.0130(6) -0.0168(6) 0.0026(6)
C5 0.0357(8) 0.0357(8) 0.0446(9) -0.0194(7) -0.0242(7) 0.0054(6)
C6 0.0458(9) 0.0442(9) 0.0407(9) -0.0256(7) -0.0256(8) 0.0124(7)
C7 0.0377(9) 0.0465(9) 0.0293(8) -0.0163(7) -0.0143(7) 0.0103(7)
C8 0.0293(7) 0.0392(8) 0.0279(7) -0.0095(6) -0.0127(6) 0.0026(6)
C9 0.0284(7) 0.0282(7) 0.0263(7) -0.0093(6) -0.0153(6) 0.0032(6)
C10 0.0240(7) 0.0237(7) 0.0241(7) -0.0099(6) -0.0077(6) 0.0010(5)
C11 0.0391(9) 0.0408(9) 0.0400(9) -0.0037(7) -0.0279(7) -0.0045(7)
C12 0.0255(7) 0.0284(7) 0.0252(7) -0.0092(6) -0.0128(6) -0.0019(6)
C13 0.0230(7) 0.0319(7) 0.0292(8) -0.0083(6) -0.0096(6) -0.0019(6)
C14 0.0314(8) 0.0311(8) 0.0298(8) -0.0072(6) -0.0054(6) 0.0039(6)
C15 0.0406(9) 0.0324(8) 0.0260(8) -0.0107(6) -0.0113(7) 0.0105(7)
C16 0.0664(12) 0.0408(9) 0.0265(8) -0.0101(7) -0.0132(8) 0.0129(8)
C17 0.0921(15) 0.0485(11) 0.0310(9) -0.0185(8) -0.0329(10) 0.0245(11)
C18 0.0850(14) 0.0440(10) 0.0465(11) -0.0247(9) -0.0436(10) 0.0188(10)
C19 0.0577(11) 0.0346(8) 0.0416(9) -0.0180(7) -0.0300(8) 0.0092(7)
C20 0.0389(8) 0.0289(7) 0.0264(7) -0.0119(6) -0.0172(6) 0.0108(6)
C21 0.0233(7) 0.0307(7) 0.0259(7) -0.0088(6) -0.0099(6) -0.0004(6)
C22 0.0707(13) 0.0647(12) 0.0314(9) 0.0152(8) -0.0248(9) -0.0384(10)
O1 0.0237(5) 0.0375(6) 0.0233(5) -0.0116(4) -0.0075(4) -0.0060(4)
O2 0.0279(6) 0.0652(8) 0.0549(7) -0.0284(6) -0.0141(5) -0.0103(5)
O3 0.0359(6) 0.0344(6) 0.0351(6) 0.0027(5) -0.0159(5) -0.0070(5)
O4 0.0295(5) 0.0381(6) 0.0294(5) 0.0002(4) -0.0177(4) -0.0095(4)
O5 0.0371(6) 0.0292(5) 0.0261(5) -0.0098(4) -0.0156(4) -0.0024(4)
O6 0.0434(7) 0.0528(8) 0.0388(7) -0.0067(6) 0.0024(6) -0.0110(6)
O7 0.0432(6) 0.0340(6) 0.0362(6) -0.0088(5) -0.0260(5) -0.0013(5)
O8 0.0419(6) 0.0467(7) 0.0257(5) 0.0023(5) -0.0155(5) -0.0208(5)

loop_
_atom_type_symbol
_atom_type_description
_atom_type_scat_dispersion_real
_atom_type_scat_dispersion_imag
_atom_type_scat_source
C C 0.0033 0.0016 'International Tables Vol C Tables 4.2.6.8 and 6.1.1.4'
H H 0.0000 0.0000 'International Tables Vol C Tables 4.2.6.8 and 6.1.1.4'
O O 0.0106 0.0060 'International Tables Vol C Tables 4.2.6.8 and 6.1.1.4'

loop_
_geom_angle_atom_site_label_1
_geom_angle_atom_site_label_2
_geom_angle_atom_site_label_3
_geom_angle
O1 C1 C10 107.63(11)
O1 C1 C2 120.27(11)
C10 C1 C2 111.78(11)
O1 C1 C12 114.62(11)
C10 C1 C12 112.86(10)
C2 C1 C12 88.90(10)
C3 C2 C1 115.26(11)
C3 C2 C13 116.04(12)
C1 C2 C13 89.59(10)
C3 C2 H2 111.4
C1 C2 H2 111.4
C13 C2 H2 111.4
O2 C3 C4 123.49(13)
O2 C3 C2 120.83(13)
C4 C3 C2 115.64(12)
C9 C4 C5 118.19(14)
C9 C4 C3 120.80(12)
C5 C4 C3 120.90(13)
C6 C5 C4 121.23(15)
C6 C5 H5 119.4
C4 C5 H5 119.4
C5 C6 C7 119.46(14)
C5 C6 H6 120.3
C7 C6 H6 120.3
C8 C7 C6 120.74(14)
C8 C7 H7 119.6
C6 C7 H7 119.6
C7 C8 C9 119.29(14)
C7 C8 H8 120.4
C9 C8 H8 120.4
O1 C9 C8 114.87(12)
O1 C9 C4 124.05(12)
C8 C9 C4 121.05(13)
O3 C10 O4 125.32(13)
O3 C10 C1 123.11(12)
O4 C10 C1 111.54(11)
O4 C11 H11A 109.5
O4 C11 H11B 109.5
H11A C11 H11B 109.5
O4 C11 H11C 109.5
H11A C11 H11C 109.5
H11B C11 H11C 109.5
O5 C12 C21 108.66(11)
O5 C12 C13 119.72(11)
C21 C12 C13 111.65(11)
O5 C12 C1 118.29(11)
C21 C12 C1 108.48(11)
C13 C12 C1 88.58(10)
C14 C13 C12 114.59(12)
C14 C13 C2 114.00(12)
C12 C13 C2 89.26(10)
C14 C13 H13 112.4
C12 C13 H13 112.4
C2 C13 H13 112.4
O6 C14 C15 123.11(14)
O6 C14 C13 119.80(14)
C15 C14 C13 117.09(13)
C20 C15 C16 118.21(16)
C20 C15 C14 121.35(13)
C16 C15 C14 120.43(16)
C17 C16 C15 120.72(18)
C17 C16 H16 119.6
C15 C16 H16 119.6
C16 C17 C18 119.96(16)
C16 C17 H17 120.0
C18 C17 H17 120.0
C17 C18 C19 120.83(17)
C17 C18 H18 119.6
C19 C18 H18 119.6
C18 C19 C20 118.96(18)
C18 C19 H19 120.5
C20 C19 H19 120.5
O5 C20 C19 115.12(14)
O5 C20 C15 123.55(13)
C19 C20 C15 121.31(14)
O7 C21 O8 125.50(13)
O7 C21 C12 121.24(13)
O8 C21 C12 113.22(11)
O8 C22 H22A 109.5
O8 C22 H22B 109.5
H22A C22 H22B 109.5
O8 C22 H22C 109.5
H22A C22 H22C 109.5
H22B C22 H22C 109.5
C9 O1 C1 119.39(10)
C10 O4 C11 115.86(11)
C20 O5 C12 117.65(11)
C21 O8 C22 114.87(12)

loop_
_geom_bond_atom_site_label_1
_geom_bond_atom_site_label_2
_geom_bond_distance
C1 O1 1.4198(16)
C1 C10 1.5339(19)
C1 C2 1.5442(18)
C1 C12 1.5757(19)
C2 C3 1.510(2)
C2 C13 1.5568(19)
C2 H2 1.0000
C3 O2 1.2170(18)
C3 C4 1.472(2)
C4 C9 1.395(2)
C4 C5 1.401(2)
C5 C6 1.376(2)
C5 H5 0.9500
C6 C7 1.389(2)
C6 H6 0.9500
C7 C8 1.384(2)
C7 H7 0.9500
C8 C9 1.389(2)
C8 H8 0.9500
C9 O1 1.3796(16)
C10 O3 1.1975(17)
C10 O4 1.3221(17)
C11 O4 1.4515(17)
C11 H11A 0.9800
C11 H11B 0.9800
C11 H11C 0.9800
C12 O5 1.4104(16)
C12 C21 1.5206(19)
C12 C13 1.5531(19)
C13 C14 1.513(2)
C13 H13 1.0000
C14 O6 1.2165(19)
C14 C15 1.474(2)
C15 C20 1.394(2)
C15 C16 1.402(2)
C16 C17 1.378(3)
C16 H16 0.9500
C17 C18 1.382(3)
C17 H17 0.9500
C18 C19 1.385(2)
C18 H18 0.9500
C19 C20 1.389(2)
C19 H19 0.9500
C20 O5 1.3725(17)
C21 O7 1.2031(17)
C21 O8 1.3168(18)
C22 O8 1.4539(19)
C22 H22A 0.9800
C22 H22B 0.9800
C22 H22C 0.9800

loop_
_geom_torsion_atom_site_label_1
_geom_torsion_atom_site_label_2
_geom_torsion_atom_site_label_3
_geom_torsion_atom_site_label_4
_geom_torsion
O1 C1 C2 C3 -13.65(18)
C10 C1 C2 C3 -141.30(12)
C12 C1 C2 C3 104.46(13)
O1 C1 C2 C13 -132.47(12)
C10 C1 C2 C13 99.88(12)
C12 C1 C2 C13 -14.37(10)
C1 C2 C3 O2 -157.85(14)
C13 C2 C3 O2 -55.0(2)
C1 C2 C3 C4 24.24(18)
C13 C2 C3 C4 127.06(13)
O2 C3 C4 C9 161.95(15)
C2 C3 C4 C9 -20.2(2)
O2 C3 C4 C5 -14.1(2)
C2 C3 C4 C5 163.71(13)
C9 C4 C5 C6 -0.8(2)
C3 C4 C5 C6 175.40(15)
C4 C5 C6 C7 -0.3(2)
C5 C6 C7 C8 0.4(2)
C6 C7 C8 C9 0.5(2)
C7 C8 C9 O1 -179.52(13)
C7 C8 C9 C4 -1.6(2)
C5 C4 C9 O1 179.43(13)
C3 C4 C9 O1 3.2(2)
C5 C4 C9 C8 1.7(2)
C3 C4 C9 C8 -174.45(14)
O1 C1 C10 O3 -133.35(13)
C2 C1 C10 O3 0.80(18)
C12 C1 C10 O3 99.18(15)
O1 C1 C10 O4 48.12(14)
C2 C1 C10 O4 -177.73(11)
C12 C1 C10 O4 -79.34(14)
O1 C1 C12 O5 -99.16(13)
C10 C1 C12 O5 24.53(16)
C2 C1 C12 O5 137.77(12)
O1 C1 C12 C21 25.09(15)
C10 C1 C12 C21 148.78(11)
C2 C1 C12 C21 -97.98(11)
O1 C1 C12 C13 137.47(11)
C10 C1 C12 C13 -98.83(12)
C2 C1 C12 C13 14.40(10)
O5 C12 C13 C14 -20.21(18)
C21 C12 C13 C14 -148.74(12)
C1 C12 C13 C14 101.91(12)
O5 C12 C13 C2 -136.41(12)
C21 C12 C13 C2 95.06(12)
C1 C12 C13 C2 -14.28(10)
C3 C2 C13 C14 139.71(13)
C1 C2 C13 C14 -102.16(13)
C3 C2 C13 C12 -103.56(13)
C1 C2 C13 C12 14.58(10)
C12 C13 C14 O6 -178.32(13)
C2 C13 C14 O6 -77.47(18)
C12 C13 C14 C15 1.43(19)
C2 C13 C14 C15 102.29(15)
O6 C14 C15 C20 -172.57(15)
C13 C14 C15 C20 7.7(2)
O6 C14 C15 C16 8.5(2)
C13 C14 C15 C16 -171.29(14)
C20 C15 C16 C17 0.3(2)
C14 C15 C16 C17 179.28(15)
C15 C16 C17 C18 0.2(3)
C16 C17 C18 C19 0.0(3)
C17 C18 C19 C20 -0.8(3)
C18 C19 C20 O5 179.65(14)
C18 C19 C20 C15 1.3(2)
C16 C15 C20 O5 -179.26(13)
C14 C15 C20 O5 1.7(2)
C16 C15 C20 C19 -1.0(2)
C14 C15 C20 C19 179.99(14)
O5 C12 C21 O7 -164.40(12)
C13 C12 C21 O7 -30.21(18)
C1 C12 C21 O7 65.79(16)
O5 C12 C21 O8 17.83(16)
C13 C12 C21 O8 152.01(12)
C1 C12 C21 O8 -111.98(13)
C8 C9 O1 C1 -173.25(12)
C4 C9 O1 C1 8.93(19)
C10 C1 O1 C9 126.50(12)
C2 C1 O1 C9 -3.01(18)
C12 C1 O1 C9 -107.07(13)
O3 C10 O4 C11 0.5(2)
C1 C10 O4 C11 179.02(12)
C19 C20 O5 C12 160.58(12)
C15 C20 O5 C12 -21.08(19)
C21 C12 O5 C20 160.01(11)
C13 C12 O5 C20 30.14(17)
C1 C12 O5 C20 -75.82(15)
O7 C21 O8 C22 0.2(2)
C12 C21 O8 C22 177.82(14)
